data_4107331
loop_
_publ_author_name
'Yuji Onizawa'
'Hiroyuki Kusama'
'Nobuharu Iwasawa'

_publ_section_title
;
 Efficient Control of \p-Alkyne and Vinylidene Complex Pathways for the
 W(CO)5(L)-Catalyzed Synthesis of Two Types of Nitrogen-Containing
 Bicyclic Compounds
;
_journal_name_full 'Journal of the American Chemical Society'
_journal_page_first 802
_journal_page_last 803
_journal_paper_doi 10.1021/ja0782605
_journal_volume 130
_journal_year 2008
_chemical_formula_sum 'C28 H36 N2 O5 S Si'
_chemical_formula_weight 540.74
_chemical_name_systematic
; 
 ? 
;
_space_group_IT_number 14
_symmetry_cell_setting monoclinic
_symmetry_space_group_name_Hall '-P 2ybc'
_symmetry_space_group_name_H-M 'P 1 21/c 1'
_atom_sites_solution_hydrogens geom
_atom_sites_solution_primary direct
_atom_sites_solution_secondary difmap
_audit_creation_method SHELXL-97
_cell_angle_alpha 90.00
_cell_angle_beta 114.11(5)
_cell_angle_gamma 90.00
_cell_formula_units_Z 4
_cell_length_a 10.510(11)
_cell_length_b 25.71(3)
_cell_length_c 11.552(17)
_cell_measurement_temperature 223(2)
_cell_volume 2849(6)
_computing_structure_refinement 'SHELXL-97 (Sheldrick, 1997)'
_computing_structure_solution 'SHELXS-97 (Sheldrick, 1990)'
_diffrn_ambient_temperature 223(2)
_diffrn_measured_fraction_theta_full 0.995
_diffrn_measured_fraction_theta_max 0.995
_diffrn_radiation_monochromator graphite
_diffrn_radiation_source 'fine-focus sealed tube'
_diffrn_radiation_type MoK\a
_diffrn_radiation_wavelength 0.71075
_diffrn_reflns_av_R_equivalents 0.0257
_diffrn_reflns_av_sigmaI/netI 0.0185
_diffrn_reflns_limit_h_max 13
_diffrn_reflns_limit_h_min -12
_diffrn_reflns_limit_k_max 33
_diffrn_reflns_limit_k_min -33
_diffrn_reflns_limit_l_max 14
_diffrn_reflns_limit_l_min -14
_diffrn_reflns_number 41757
_diffrn_reflns_theta_full 27.48
_diffrn_reflns_theta_max 27.48
_diffrn_reflns_theta_min 3.06
_exptl_absorpt_coefficient_mu 0.195
_exptl_absorpt_correction_T_max 0.9808
_exptl_absorpt_correction_T_min 0.0848
_exptl_crystal_density_diffrn 1.261
_exptl_crystal_F_000 1152
_exptl_crystal_size_max 25.00
_exptl_crystal_size_mid 0.50
_exptl_crystal_size_min 0.10
_refine_diff_density_max 0.548
_refine_diff_density_min -0.531
_refine_diff_density_rms 0.056
_refine_ls_extinction_method none
_refine_ls_goodness_of_fit_ref 1.327
_refine_ls_hydrogen_treatment mixed
_refine_ls_matrix_type full
_refine_ls_number_parameters 335
_refine_ls_number_reflns 6495
_refine_ls_number_restraints 0
_refine_ls_restrained_S_all 1.327
_refine_ls_R_factor_all 0.0576
_refine_ls_R_factor_gt 0.0485
_refine_ls_shift/su_max 0.002
_refine_ls_shift/su_mean 0.000
_refine_ls_structure_factor_coef Fsqd
_refine_ls_weighting_details 'calc w=1/[\s^2^(Fo^2^)+(0.1000P)^2^+0.0000P] where P=(Fo^2^+2Fc^2^)/3'
_refine_ls_weighting_scheme calc
_refine_ls_wR_factor_gt 0.1644
_refine_ls_wR_factor_ref 0.1731
_reflns_number_gt 5299
_reflns_number_total 6495
_reflns_threshold_expression >2sigma(I)
_cod_data_source_file ja0782605-file001.cif
_cod_data_source_block shelxl
_cod_database_code 4107331

loop_
_symmetry_equiv_pos_as_xyz
'x, y, z'
'-x, y+1/2, -z+1/2'
'-x, -y, -z'
'x, -y-1/2, z-1/2'

loop_
_atom_site_label
_atom_site_type_symbol
_atom_site_fract_x
_atom_site_fract_y
_atom_site_fract_z
_atom_site_U_iso_or_equiv
_atom_site_adp_type
_atom_site_occupancy
_atom_site_symmetry_multiplicity
_atom_site_calc_flag
_atom_site_refinement_flags
S1 S 0.51740(4) 0.070316(16) 0.83282(4) 0.03058(15) Uani 1 1 d .
Si2 Si 0.86803(5) 0.13494(2) 0.63730(5) 0.03407(16) Uani 1 1 d .
O1 O 0.3831(5) 0.21672(9) 1.2335(4) 0.1557(18) Uani 1 1 d .
O2 O 0.2922(4) 0.26518(13) 1.0724(4) 0.1693(18) Uani 1 1 d .
O3 O 0.49229(14) 0.09168(6) 0.71210(13) 0.0440(3) Uani 1 1 d .
O4 O 0.46956(13) 0.01929(5) 0.84498(14) 0.0399(3) Uani 1 1 d .
O6 O 0.81590(13) 0.10677(5) 0.74145(12) 0.0370(3) Uani 1 1 d .
N1 N 0.3467(3) 0.22523(10) 1.1216(3) 0.0819(9) Uani 1 1 d .
N2 N 0.68662(14) 0.07007(5) 0.91537(14) 0.0294(3) Uani 1 1 d .
C1 C 0.4083(2) 0.13604(8) 1.0939(2) 0.0465(5) Uani 1 1 d .
H1 H 0.4038 0.1272 1.1711 0.056 Uiso 1 1 calc R
C2 C 0.45244(16) 0.11441(6) 0.91271(17) 0.0309(4) Uani 1 1 d .
C7 C 0.86146(19) 0.12412(7) 1.07224(18) 0.0348(4) Uani 1 1 d .
H13 H 0.8293 0.1528 1.1108 0.042 Uiso 1 1 calc R
C10 C 0.44598(19) 0.09957(7) 1.02594(19) 0.0360(4) Uani 1 1 d .
H2 H 0.4669 0.0652 1.0557 0.043 Uiso 1 1 calc R
C11 C 0.86839(18) 0.11502(7) 0.86771(17) 0.0328(4) Uani 1 1 d .
C12 C 1.12896(19) 0.10858(7) 1.18896(18) 0.0359(4) Uani 1 1 d .
C13 C 0.4172(2) 0.16472(7) 0.8647(2) 0.0421(5) Uani 1 1 d .
H3 H 0.4193 0.1739 0.7868 0.051 Uiso 1 1 calc R
C14 C 0.74218(18) 0.04498(7) 1.03606(19) 0.0364(4) Uani 1 1 d .
H4 H 0.7117 0.0124 1.0517 0.044 Uiso 1 1 calc R
C15 C 1.01167(19) 0.13528(7) 1.08120(18) 0.0372(4) Uani 1 1 d .
H14 H 1.0276 0.1732 1.0928 0.045 Uiso 1 1 calc R
C16 C 0.8404(2) 0.07230(8) 1.12277(19) 0.0395(4) Uani 1 1 d .
H5 H 0.8916 0.0609 1.2064 0.047 Uiso 1 1 calc R
C17 C 1.3124(2) 0.11152(9) 1.4000(2) 0.0464(5) Uani 1 1 d .
H6 H 1.3617 0.1302 1.4750 0.056 Uiso 1 1 calc R
C18 C 0.99986(19) 0.12214(8) 0.95151(19) 0.0410(4) Uani 1 1 d .
H7 H 1.0772 0.1192 0.9307 0.049 Uiso 1 1 calc R
C19 C 1.2029(2) 0.13494(8) 1.30068(19) 0.0398(4) Uani 1 1 d .
H8 H 1.1785 0.1694 1.3096 0.048 Uiso 1 1 calc R
C20 C 0.76743(17) 0.11933(6) 0.92908(17) 0.0298(4) Uani 1 1 d .
H15 H 0.7052 0.1498 0.8973 0.036 Uiso 1 1 calc R
C21 C 1.1662(2) 0.05734(8) 1.1791(2) 0.0443(5) Uani 1 1 d .
H9 H 1.1169 0.0385 1.1043 0.053 Uiso 1 1 calc R
C22 C 0.3774(2) 0.18585(8) 1.0458(3) 0.0493(5) Uani 1 1 d .
C23 C 1.3489(2) 0.06109(10) 1.3888(2) 0.0516(5) Uani 1 1 d .
H10 H 1.4235 0.0452 1.4556 0.062 Uiso 1 1 calc R
C24 C 1.2749(2) 0.03394(9) 1.2781(2) 0.0522(5) Uani 1 1 d .
H11 H 1.2987 -0.0007 1.2703 0.063 Uiso 1 1 calc R
C26 C 0.3793(2) 0.20066(8) 0.9335(3) 0.0510(6) Uani 1 1 d .
H12 H 0.3552 0.2348 0.9032 0.061 Uiso 1 1 calc R
C27 C 0.7355(2) 0.11308(10) 0.4793(2) 0.0529(6) Uani 1 1 d .
H16 H 0.6429 0.1187 0.4806 0.063 Uiso 1 1 calc R
C28 C 1.0512(2) 0.11391(9) 0.6730(2) 0.0453(5) Uani 1 1 d .
H17 H 1.1122 0.1337 0.7490 0.054 Uiso 1 1 calc R
C30 C 0.7438(3) 0.05570(12) 0.4517(3) 0.0780(9) Uani 1 1 d .
H19 H 0.8054 0.0511 0.4088 0.094 Uiso 1 1 calc R
H20 H 0.6515 0.0430 0.3980 0.094 Uiso 1 1 calc R
H21 H 0.7798 0.0364 0.5307 0.094 Uiso 1 1 calc R
C31 C 0.8557(3) 0.20779(9) 0.6496(3) 0.0574(6) Uani 1 1 d .
H18 H 0.8681 0.2227 0.5759 0.069 Uiso 1 1 calc R
C32 C 1.0992(3) 0.12733(16) 0.5685(3) 0.0827(10) Uani 1 1 d .
H22 H 1.0782 0.0986 0.5092 0.099 Uiso 1 1 calc R
H23 H 1.1988 0.1337 0.6057 0.099 Uiso 1 1 calc R
H24 H 1.0509 0.1583 0.5241 0.099 Uiso 1 1 calc R
C33 C 0.7392(4) 0.14654(14) 0.3697(3) 0.0892(11) Uani 1 1 d .
H25 H 0.6768 0.1760 0.3553 0.107 Uiso 1 1 calc R
H26 H 0.7097 0.1257 0.2932 0.107 Uiso 1 1 calc R
H27 H 0.8333 0.1590 0.3917 0.107 Uiso 1 1 calc R
C34 C 0.7103(4) 0.22389(12) 0.6354(4) 0.0951(12) Uani 1 1 d .
H28 H 0.6516 0.2300 0.5466 0.114 Uiso 1 1 calc R
H29 H 0.7167 0.2555 0.6833 0.114 Uiso 1 1 calc R
H30 H 0.6702 0.1964 0.6674 0.114 Uiso 1 1 calc R
C35 C 0.9650(4) 0.23316(10) 0.7665(3) 0.0841(10) Uani 1 1 d .
H31 H 0.9316 0.2344 0.8333 0.101 Uiso 1 1 calc R
H32 H 0.9828 0.2682 0.7460 0.101 Uiso 1 1 calc R
H33 H 1.0505 0.2131 0.7950 0.101 Uiso 1 1 calc R
C36 C 1.0772(3) 0.05580(10) 0.7087(3) 0.0676(7) Uani 1 1 d .
H34 H 1.1080 0.0519 0.7996 0.081 Uiso 1 1 calc R
H35 H 1.1484 0.0426 0.6833 0.081 Uiso 1 1 calc R
H36 H 0.9915 0.0364 0.6654 0.081 Uiso 1 1 calc R

loop_
_atom_site_aniso_label
_atom_site_aniso_U_11
_atom_site_aniso_U_22
_atom_site_aniso_U_33
_atom_site_aniso_U_23
_atom_site_aniso_U_13
_atom_site_aniso_U_12
S1 0.0271(2) 0.0373(2) 0.0264(3) -0.00246(15) 0.00992(18) -0.00213(15)
Si2 0.0284(3) 0.0479(3) 0.0254(3) 0.00409(19) 0.0106(2) -0.00310(19)
O1 0.329(5) 0.0655(14) 0.176(3) -0.0398(17) 0.209(4) -0.035(2)
O2 0.203(4) 0.126(2) 0.152(3) -0.047(2) 0.045(3) 0.095(3)
O3 0.0422(7) 0.0617(9) 0.0251(7) 0.0019(6) 0.0106(6) -0.0006(6)
O4 0.0377(7) 0.0365(7) 0.0456(8) -0.0081(5) 0.0170(6) -0.0086(5)
O6 0.0303(6) 0.0567(8) 0.0244(7) -0.0008(5) 0.0114(5) -0.0102(5)
N1 0.0964(19) 0.0603(14) 0.121(3) -0.0383(15) 0.0768(19) -0.0130(12)
N2 0.0257(7) 0.0336(7) 0.0288(8) 0.0017(5) 0.0112(6) -0.0006(5)
C1 0.0481(11) 0.0505(11) 0.0539(14) -0.0133(9) 0.0341(11) -0.0141(9)
C2 0.0238(7) 0.0352(8) 0.0322(10) -0.0008(7) 0.0098(7) -0.0007(6)
C7 0.0358(9) 0.0413(9) 0.0277(10) -0.0048(7) 0.0134(7) -0.0020(7)
C10 0.0355(9) 0.0377(9) 0.0393(11) -0.0026(7) 0.0198(8) -0.0058(7)
C11 0.0309(8) 0.0429(9) 0.0264(9) 0.0012(7) 0.0137(7) -0.0054(7)
C12 0.0321(9) 0.0483(10) 0.0287(10) -0.0045(7) 0.0138(7) -0.0072(7)
C13 0.0408(10) 0.0395(9) 0.0424(12) 0.0066(8) 0.0133(9) 0.0057(7)
C14 0.0298(8) 0.0416(9) 0.0386(11) 0.0111(8) 0.0149(8) 0.0024(7)
C15 0.0355(9) 0.0442(10) 0.0291(10) -0.0039(7) 0.0104(8) -0.0086(7)
C16 0.0340(9) 0.0564(11) 0.0285(10) 0.0093(8) 0.0133(8) -0.0003(8)
C17 0.0376(10) 0.0668(13) 0.0297(11) -0.0059(9) 0.0087(8) -0.0029(9)
C18 0.0299(9) 0.0644(12) 0.0289(10) -0.0005(8) 0.0120(8) -0.0114(8)
C19 0.0373(9) 0.0479(10) 0.0326(11) -0.0069(8) 0.0127(8) -0.0026(7)
C20 0.0290(8) 0.0314(8) 0.0297(9) 0.0005(6) 0.0126(7) -0.0013(6)
C21 0.0454(10) 0.0494(11) 0.0396(11) -0.0102(9) 0.0189(9) -0.0041(8)
C22 0.0396(10) 0.0460(11) 0.0693(16) -0.0196(10) 0.0295(10) -0.0070(8)
C23 0.0408(11) 0.0683(14) 0.0437(13) 0.0086(10) 0.0154(10) 0.0105(9)
C24 0.0510(12) 0.0529(12) 0.0564(15) -0.0029(10) 0.0257(11) 0.0088(9)
C26 0.0444(11) 0.0392(10) 0.0673(16) 0.0014(9) 0.0207(11) 0.0071(8)
C27 0.0395(11) 0.0835(16) 0.0301(11) -0.0013(10) 0.0086(9) -0.0094(10)
C28 0.0300(9) 0.0678(13) 0.0408(12) -0.0023(9) 0.0171(8) -0.0051(8)
C30 0.0791(18) 0.102(2) 0.0468(16) -0.0252(15) 0.0194(14) -0.0371(17)
C31 0.0573(14) 0.0513(12) 0.0577(16) 0.0109(11) 0.0177(12) 0.0019(10)
C32 0.0507(14) 0.151(3) 0.0580(18) -0.0075(18) 0.0343(13) -0.0181(16)
C33 0.094(2) 0.125(3) 0.0298(14) 0.0133(15) 0.0067(14) -0.009(2)
C34 0.076(2) 0.0658(18) 0.136(3) 0.0089(19) 0.036(2) 0.0259(15)
C35 0.099(2) 0.0471(13) 0.080(2) -0.0012(13) 0.0099(18) -0.0067(13)
C36 0.0508(13) 0.0704(16) 0.076(2) -0.0002(14) 0.0201(13) 0.0173(12)

loop_
_atom_type_symbol
_atom_type_description
_atom_type_scat_dispersion_real
_atom_type_scat_dispersion_imag
_atom_type_scat_source
C C 0.0033 0.0016 'International Tables Vol C Tables 4.2.6.8 and 6.1.1.4'
H H 0.0000 0.0000 'International Tables Vol C Tables 4.2.6.8 and 6.1.1.4'
O O 0.0106 0.0060 'International Tables Vol C Tables 4.2.6.8 and 6.1.1.4'
N N 0.0061 0.0033 'International Tables Vol C Tables 4.2.6.8 and 6.1.1.4'
S S 0.1246 0.1234 'International Tables Vol C Tables 4.2.6.8 and 6.1.1.4'
Si Si 0.0817 0.0704 'International Tables Vol C Tables 4.2.6.8 and 6.1.1.4'

loop_
_geom_angle_atom_site_label_1
_geom_angle_atom_site_label_2
_geom_angle_atom_site_label_3
_geom_angle
O3 S1 O4 121.25(9)
O3 S1 N2 107.17(10)
O4 S1 N2 106.28(8)
O3 S1 C2 107.98(12)
O4 S1 C2 108.09(11)
N2 S1 C2 104.93(10)
O6 Si2 C27 103.82(13)
O6 Si2 C28 108.93(11)
C27 Si2 C28 114.56(13)
O6 Si2 C31 108.78(11)
C27 Si2 C31 108.93(12)
C28 Si2 C31 111.43(11)
C11 O6 Si2 126.80(13)
O2 N1 O1 122.9(3)
O2 N1 C22 119.3(3)
O1 N1 C22 117.8(3)
C14 N2 C20 106.91(15)
C14 N2 S1 118.95(13)
C20 N2 S1 119.49(12)
C22 C1 C10 118.4(2)
C10 C2 C13 121.36(18)
C10 C2 S1 119.57(15)
C13 C2 S1 118.94(17)
C16 C7 C20 102.31(15)
C16 C7 C15 116.10(16)
C20 C7 C15 105.78(16)
C2 C10 C1 119.0(2)
C18 C11 O6 130.53(18)
C18 C11 C20 111.6(2)
O6 C11 C20 117.80(17)
C19 C12 C21 118.10(19)
C19 C12 C15 120.31(19)
C21 C12 C15 121.58(18)
C26 C13 C2 119.0(2)
C16 C14 N2 112.63(18)
C18 C15 C12 115.46(19)
C18 C15 C7 102.96(15)
C12 C15 C7 115.60(18)
C14 C16 C7 111.85(19)
C23 C17 C19 120.1(2)
C11 C18 C15 113.33(19)
C12 C19 C17 121.3(2)
C11 C20 N2 111.55(15)
C11 C20 C7 104.16(17)
N2 C20 C7 105.53(14)
C12 C21 C24 120.6(2)
C26 C22 C1 123.4(2)
C26 C22 N1 118.1(2)
C1 C22 N1 118.4(3)
C17 C23 C24 119.4(2)
C23 C24 C21 120.6(2)
C22 C26 C13 118.8(2)
C30 C27 C33 110.2(3)
C30 C27 Si2 114.35(18)
C33 C27 Si2 112.0(2)
C32 C28 C36 110.5(2)
C32 C28 Si2 113.67(19)
C36 C28 Si2 113.02(15)
C35 C31 C34 109.9(3)
C35 C31 Si2 116.32(18)
C34 C31 Si2 110.98(19)

loop_
_geom_bond_atom_site_label_1
_geom_bond_atom_site_label_2
_geom_bond_distance
S1 O3 1.420(2)
S1 O4 1.432(2)
S1 N2 1.639(2)
S1 C2 1.766(2)
Si2 O6 1.677(2)
Si2 C27 1.874(3)
Si2 C28 1.876(3)
Si2 C31 1.887(3)
O1 N1 1.209(5)
O2 N1 1.200(4)
O6 C11 1.349(3)
N1 C22 1.458(3)
N2 C14 1.427(3)
N2 C20 1.497(2)
C1 C22 1.381(4)
C1 C10 1.381(3)
C2 C10 1.391(3)
C2 C13 1.396(3)
C7 C16 1.507(3)
C7 C20 1.547(3)
C7 C15 1.566(3)
C11 C18 1.337(3)
C11 C20 1.502(3)
C12 C19 1.382(3)
C12 C21 1.392(3)
C12 C15 1.512(3)
C13 C26 1.379(3)
C14 C16 1.311(3)
C15 C18 1.491(3)
C17 C23 1.373(4)
C17 C19 1.387(3)
C21 C24 1.382(3)
C22 C26 1.360(4)
C23 C24 1.383(4)
C27 C30 1.519(4)
C27 C33 1.544(4)
C28 C32 1.526(4)
C28 C36 1.544(4)
C31 C35 1.517(4)
C31 C34 1.526(4)
